data_4106840
loop_
_publ_author_name
'Hang Shi'
'Lichao Fang'
'Ceheng Tan'
'Lili Shi'
'Weibin Zhang'
'Chuang-chuang Li'
'Tuoping Luo'
'Zhen Yang'

_publ_section_title
;
 Total Syntheses of Drimane-Type Sesquiterpenoids Enabled by a
 Gold-Catalyzed Tandem Reaction
;
_journal_name_full 'Journal of the American Chemical Society'
_journal_page_first 14944
_journal_page_last 14947
_journal_paper_doi 10.1021/ja206837j
_journal_volume 133
_journal_year 2011
_chemical_formula_sum 'C20 H23 N O5'
_chemical_formula_weight 357.39
_chemical_name_systematic
; 
 ? 
;
_space_group_IT_number 14
_symmetry_cell_setting monoclinic
_symmetry_space_group_name_Hall '-P 2ybc'
_symmetry_space_group_name_H-M 'P 1 21/c 1'
_atom_sites_solution_hydrogens geom
_atom_sites_solution_primary direct
_atom_sites_solution_secondary difmap
_audit_creation_method SHELXL-97
_cell_angle_alpha 90.00
_cell_angle_beta 110.0900(10)
_cell_angle_gamma 90.00
_cell_formula_units_Z 4
_cell_length_a 17.3171(10)
_cell_length_b 8.9956(7)
_cell_length_c 12.4459(8)
_cell_measurement_temperature 298(2)
_cell_volume 1820.8(2)
_computing_cell_refinement 'Bruker FRAMBO'
_computing_data_collection 'Bruker FRAMBO'
_computing_data_reduction 'Bruker SAINT'
_computing_molecular_graphics 'Bruker SHELXTL'
_computing_publication_material 'Bruker SHELXTL'
_computing_structure_refinement 'SHELXL-97 (Sheldrick, 1997)'
_computing_structure_solution 'SHELXS-97 (Sheldrick, 1990)'
_diffrn_ambient_temperature 298(2)
_diffrn_measured_fraction_theta_full 0.960
_diffrn_measured_fraction_theta_max 0.960
_diffrn_measurement_device_type 'multiwire proportional'
_diffrn_measurement_method 'phi and omega scans'
_diffrn_radiation_monochromator graphite
_diffrn_radiation_source 'fine-focus sealed tube'
_diffrn_radiation_type MoK\a
_diffrn_radiation_wavelength 0.71073
_diffrn_reflns_av_R_equivalents 0.0502
_diffrn_reflns_av_sigmaI/netI 0.0591
_diffrn_reflns_limit_h_max 20
_diffrn_reflns_limit_h_min -20
_diffrn_reflns_limit_k_max 8
_diffrn_reflns_limit_k_min -10
_diffrn_reflns_limit_l_max 14
_diffrn_reflns_limit_l_min -13
_diffrn_reflns_number 7470
_diffrn_reflns_theta_full 25.00
_diffrn_reflns_theta_max 25.00
_diffrn_reflns_theta_min 3.27
_exptl_absorpt_coefficient_mu 0.094
_exptl_absorpt_correction_T_max 0.9937
_exptl_absorpt_correction_T_min 0.9825
_exptl_absorpt_correction_type none
_exptl_crystal_density_diffrn 1.304
_exptl_crystal_F_000 760
_exptl_crystal_size_max 0.19
_exptl_crystal_size_mid 0.10
_exptl_crystal_size_min 0.07
_refine_diff_density_max 0.214
_refine_diff_density_min -0.266
_refine_diff_density_rms 0.045
_refine_ls_extinction_coef 0.026(4)
_refine_ls_extinction_expression Fc^*^=kFc[1+0.001xFc^2^\l^3^/sin(2\q)]^-1/4^
_refine_ls_extinction_method SHELXL
_refine_ls_goodness_of_fit_ref 1.153
_refine_ls_hydrogen_treatment mixed
_refine_ls_matrix_type full
_refine_ls_number_parameters 236
_refine_ls_number_reflns 3087
_refine_ls_number_restraints 0
_refine_ls_restrained_S_all 1.153
_refine_ls_R_factor_all 0.0923
_refine_ls_R_factor_gt 0.0455
_refine_ls_shift/su_max 0.000
_refine_ls_shift/su_mean 0.000
_refine_ls_structure_factor_coef Fsqd
_refine_ls_weighting_details 'calc w=1/[\s^2^(Fo^2^)+(0.0788P)^2^+0.0000P] where P=(Fo^2^+2Fc^2^)/3'
_refine_ls_weighting_scheme calc
_refine_ls_wR_factor_gt 0.1189
_refine_ls_wR_factor_ref 0.1684
_reflns_number_gt 1769
_reflns_number_total 3087
_reflns_threshold_expression >2sigma(I)
_cod_data_source_file ja206837j_si_002.cif
_cod_data_source_block l
_cod_database_code 4106840

loop_
_symmetry_equiv_pos_as_xyz
'x, y, z'
'-x, y+1/2, -z+1/2'
'-x, -y, -z'
'x, -y-1/2, z-1/2'

loop_
_atom_site_label
_atom_site_type_symbol
_atom_site_fract_x
_atom_site_fract_y
_atom_site_fract_z
_atom_site_U_iso_or_equiv
_atom_site_adp_type
_atom_site_occupancy
_atom_site_symmetry_multiplicity
_atom_site_calc_flag
_atom_site_refinement_flags
N1 N -0.14219(14) 0.1602(3) 1.00379(19) 0.0746(7) Uani 1 1 d .
O1 O 0.14242(8) 0.4644(2) 0.86987(12) 0.0642(6) Uani 1 1 d .
O2 O 0.18191(9) 0.4576(2) 0.71101(12) 0.0669(6) Uani 1 1 d .
O3 O 0.22768(11) 0.2681(3) 0.63590(15) 0.1021(8) Uani 1 1 d .
O4 O -0.21553(12) 0.1893(3) 0.97311(18) 0.1043(8) Uani 1 1 d .
O5 O -0.11028(13) 0.0597(3) 1.06989(18) 0.1083(9) Uani 1 1 d .
C1 C -0.09070(13) 0.2477(3) 0.95439(18) 0.0587(7) Uani 1 1 d .
C2 C -0.00913(14) 0.2114(3) 0.98236(19) 0.0664(7) Uani 1 1 d .
H2A H 0.0132 0.1326 1.0316 0.080 Uiso 1 1 calc R
C3 C 0.03906(13) 0.2932(3) 0.93650(18) 0.0619(7) Uani 1 1 d .
H3A H 0.0943 0.2689 0.9546 0.074 Uiso 1 1 calc R
C4 C 0.00636(12) 0.4111(3) 0.86378(17) 0.0547(7) Uani 1 1 d .
C5 C -0.07589(13) 0.4455(3) 0.83828(19) 0.0670(8) Uani 1 1 d .
H5A H -0.0985 0.5250 0.7900 0.080 Uiso 1 1 calc R
C6 C -0.12513(14) 0.3634(4) 0.8834(2) 0.0693(8) Uani 1 1 d .
H6A H -0.1804 0.3868 0.8657 0.083 Uiso 1 1 calc R
C7 C 0.05780(12) 0.4997(3) 0.81144(19) 0.0627(7) Uani 1 1 d .
H7A H 0.0427 0.4758 0.7308 0.075 Uiso 1 1 calc R
H7B H 0.0487 0.6052 0.8184 0.075 Uiso 1 1 calc R
C8 C 0.19729(12) 0.5230(3) 0.82150(17) 0.0587(7) Uani 1 1 d .
H8A H 0.1927 0.6315 0.8159 0.070 Uiso 1 1 calc R
C9 C 0.28438(12) 0.4759(3) 0.89648(17) 0.0542(7) Uani 1 1 d .
H9A H 0.2842 0.4477 0.9725 0.065 Uiso 1 1 calc R
C10 C 0.30127(12) 0.3361(3) 0.83511(16) 0.0503(6) Uani 1 1 d .
C11 C 0.23565(13) 0.3445(3) 0.71772(19) 0.0643(8) Uani 1 1 d .
C12 C 0.29015(15) 0.1926(3) 0.8947(2) 0.0692(8) Uani 1 1 d .
H12A H 0.3233 0.1989 0.9752 0.083 Uiso 1 1 calc R
H12B H 0.2331 0.1847 0.8893 0.083 Uiso 1 1 calc R
C13 C 0.31381(19) 0.0529(4) 0.8450(3) 0.0922(10) Uani 1 1 d .
H13A H 0.3095 -0.0325 0.8903 0.111 Uiso 1 1 calc R
H13B H 0.2761 0.0383 0.7675 0.111 Uiso 1 1 calc R
C14 C 0.40101(18) 0.0643(4) 0.8439(3) 0.0886(9) Uani 1 1 d .
H14A H 0.4392 0.0689 0.9220 0.106 Uiso 1 1 calc R
H14B H 0.4138 -0.0238 0.8083 0.106 Uiso 1 1 calc R
C15 C 0.41142(15) 0.1998(3) 0.7798(2) 0.0744(8) Uani 1 1 d .
H15A H 0.3774 0.1899 0.6999 0.089 Uiso 1 1 calc R
H15B H 0.4683 0.2065 0.7838 0.089 Uiso 1 1 calc R
C16 C 0.38815(13) 0.3416(3) 0.82749(19) 0.0565(6) Uani 1 1 d .
H16A H 0.4265 0.3507 0.9062 0.068 Uiso 1 1 calc R
C17 C 0.39988(17) 0.4805(3) 0.7645(2) 0.0809(9) Uani 1 1 d .
H17A H 0.4578 0.4909 0.7752 0.097 Uiso 1 1 calc R
H17B H 0.3704 0.4677 0.6833 0.097 Uiso 1 1 calc R
C18 C 0.37022(17) 0.6224(4) 0.8043(3) 0.0849(9) Uani 1 1 d .
H18A H 0.4133 0.6967 0.8215 0.102 Uiso 1 1 calc R
H18B H 0.3229 0.6605 0.7431 0.102 Uiso 1 1 calc R
C19 C 0.34713(13) 0.5959(3) 0.9088(2) 0.0674(7) Uani 1 1 d .
C20 C 0.37966(16) 0.6689(4) 1.0047(3) 0.0993(12) Uani 1 1 d .
H20A H 0.3640 0.6469 1.0673 0.119 Uiso 1 1 calc R
H20C H 0.4184 0.7428 1.0103 0.119 Uiso 1 1 calc R

loop_
_atom_site_aniso_label
_atom_site_aniso_U_11
_atom_site_aniso_U_22
_atom_site_aniso_U_33
_atom_site_aniso_U_23
_atom_site_aniso_U_13
_atom_site_aniso_U_12
N1 0.0631(14) 0.097(2) 0.0657(13) -0.0152(13) 0.0250(11) -0.0120(13)
O1 0.0428(8) 0.0939(16) 0.0552(9) 0.0090(8) 0.0158(7) 0.0051(8)
O2 0.0536(9) 0.0949(17) 0.0492(9) 0.0061(8) 0.0136(7) 0.0108(9)
O3 0.0780(12) 0.150(2) 0.0643(11) -0.0388(13) 0.0066(9) 0.0106(12)
O4 0.0694(12) 0.126(2) 0.1325(18) 0.0015(14) 0.0531(13) -0.0008(12)
O5 0.0874(14) 0.148(3) 0.0850(14) 0.0358(15) 0.0246(11) -0.0096(14)
C1 0.0530(12) 0.072(2) 0.0516(12) -0.0100(12) 0.0188(10) -0.0049(12)
C2 0.0586(14) 0.073(2) 0.0634(14) 0.0010(13) 0.0155(11) 0.0035(13)
C3 0.0468(12) 0.073(2) 0.0625(14) 0.0007(13) 0.0138(11) 0.0067(12)
C4 0.0451(11) 0.070(2) 0.0469(11) -0.0090(11) 0.0129(9) 0.0023(11)
C5 0.0526(13) 0.082(2) 0.0637(14) 0.0070(13) 0.0171(11) 0.0148(13)
C6 0.0464(12) 0.091(3) 0.0711(15) -0.0014(15) 0.0210(11) 0.0093(13)
C7 0.0471(12) 0.079(2) 0.0568(13) 0.0010(12) 0.0117(10) 0.0074(12)
C8 0.0509(12) 0.072(2) 0.0516(13) -0.0006(11) 0.0153(10) -0.0002(11)
C9 0.0484(12) 0.061(2) 0.0514(12) -0.0026(11) 0.0151(10) 0.0019(11)
C10 0.0422(10) 0.0595(19) 0.0466(11) -0.0003(10) 0.0119(9) -0.0048(10)
C11 0.0518(13) 0.088(2) 0.0521(14) -0.0062(13) 0.0171(11) -0.0022(13)
C12 0.0701(15) 0.063(2) 0.0791(16) 0.0071(14) 0.0317(13) -0.0073(13)
C13 0.097(2) 0.058(2) 0.124(2) 0.0037(18) 0.0413(19) -0.0120(16)
C14 0.0863(19) 0.060(2) 0.116(2) -0.0084(18) 0.0310(16) 0.0059(16)
C15 0.0635(14) 0.070(2) 0.0943(18) -0.0178(15) 0.0334(14) -0.0028(13)
C16 0.0475(11) 0.0559(19) 0.0677(14) -0.0059(12) 0.0219(11) -0.0044(11)
C17 0.0860(18) 0.071(3) 0.102(2) 0.0052(16) 0.0527(16) -0.0084(16)
C18 0.0706(16) 0.061(2) 0.127(2) 0.0093(18) 0.0382(16) -0.0090(15)
C19 0.0470(12) 0.063(2) 0.0835(17) -0.0160(14) 0.0112(11) 0.0007(12)
C20 0.0643(16) 0.091(3) 0.123(2) -0.040(2) 0.0075(16) 0.0025(16)

loop_
_atom_type_symbol
_atom_type_description
_atom_type_scat_dispersion_real
_atom_type_scat_dispersion_imag
_atom_type_scat_source
C C 0.0033 0.0016 'International Tables Vol C Tables 4.2.6.8 and 6.1.1.4'
H H 0.0000 0.0000 'International Tables Vol C Tables 4.2.6.8 and 6.1.1.4'
N N 0.0061 0.0033 'International Tables Vol C Tables 4.2.6.8 and 6.1.1.4'
O O 0.0106 0.0060 'International Tables Vol C Tables 4.2.6.8 and 6.1.1.4'

loop_
_geom_angle_atom_site_label_1
_geom_angle_atom_site_label_2
_geom_angle_atom_site_label_3
_geom_angle
O5 N1 O4 123.4(2)
O5 N1 C1 118.6(2)
O4 N1 C1 117.9(3)
C8 O1 C7 115.38(17)
C11 O2 C8 110.47(17)
C6 C1 C2 121.9(2)
C6 C1 N1 119.1(2)
C2 C1 N1 119.0(2)
C1 C2 C3 119.1(2)
C1 C2 H2A 120.5
C3 C2 H2A 120.5
C2 C3 C4 120.8(2)
C2 C3 H3A 119.6
C4 C3 H3A 119.6
C3 C4 C5 118.7(2)
C3 C4 C7 121.40(19)
C5 C4 C7 119.9(2)
C4 C5 C6 121.1(2)
C4 C5 H5A 119.4
C6 C5 H5A 119.4
C1 C6 C5 118.5(2)
C1 C6 H6A 120.8
C5 C6 H6A 120.8
O1 C7 C4 108.57(19)
O1 C7 H7A 110.0
C4 C7 H7A 110.0
O1 C7 H7B 110.0
C4 C7 H7B 110.0
H7A C7 H7B 108.4
O1 C8 O2 109.26(19)
O1 C8 C9 107.85(18)
O2 C8 C9 106.84(18)
O1 C8 H8A 110.9
O2 C8 H8A 110.9
C9 C8 H8A 110.9
C19 C9 C8 112.9(2)
C19 C9 C10 112.39(18)
C8 C9 C10 103.69(17)
C19 C9 H9A 109.2
C8 C9 H9A 109.2
C10 C9 H9A 109.2
C11 C10 C12 109.37(19)
C11 C10 C16 111.37(16)
C12 C10 C16 110.16(19)
C11 C10 C9 103.23(19)
C12 C10 C9 111.59(18)
C16 C10 C9 110.96(18)
O3 C11 O2 120.0(2)
O3 C11 C10 128.4(3)
O2 C11 C10 111.5(2)
C13 C12 C10 113.8(2)
C13 C12 H12A 108.8
C10 C12 H12A 108.8
C13 C12 H12B 108.8
C10 C12 H12B 108.8
H12A C12 H12B 107.7
C14 C13 C12 110.9(2)
C14 C13 H13A 109.5
C12 C13 H13A 109.5
C14 C13 H13B 109.5
C12 C13 H13B 109.5
H13A C13 H13B 108.1
C15 C14 C13 111.1(3)
C15 C14 H14A 109.4
C13 C14 H14A 109.4
C15 C14 H14B 109.4
C13 C14 H14B 109.4
H14A C14 H14B 108.0
C14 C15 C16 112.2(2)
C14 C15 H15A 109.2
C16 C15 H15A 109.2
C14 C15 H15B 109.2
C16 C15 H15B 109.2
H15A C15 H15B 107.9
C15 C16 C17 112.8(2)
C15 C16 C10 113.1(2)
C17 C16 C10 111.3(2)
C15 C16 H16A 106.3
C17 C16 H16A 106.3
C10 C16 H16A 106.3
C18 C17 C16 113.6(2)
C18 C17 H17A 108.8
C16 C17 H17A 108.8
C18 C17 H17B 108.8
C16 C17 H17B 108.8
H17A C17 H17B 107.7
C19 C18 C17 111.6(2)
C19 C18 H18A 109.3
C17 C18 H18A 109.3
C19 C18 H18B 109.3
C17 C18 H18B 109.3
H18A C18 H18B 108.0
C20 C19 C9 121.6(3)
C20 C19 C18 123.4(3)
C9 C19 C18 115.0(2)
C19 C20 H20A 120.0
C19 C20 H20C 120.0
H20A C20 H20C 120.0

loop_
_geom_bond_atom_site_label_1
_geom_bond_atom_site_label_2
_geom_bond_distance
N1 O5 1.219(3)
N1 O4 1.222(3)
N1 C1 1.473(3)
O1 C8 1.391(3)
O1 C7 1.430(2)
O2 C11 1.362(3)
O2 C8 1.434(3)
O3 C11 1.197(3)
C1 C6 1.363(4)
C1 C2 1.373(3)
C2 C3 1.375(3)
C2 H2A 0.9300
C3 C4 1.383(3)
C3 H3A 0.9300
C4 C5 1.384(3)
C4 C7 1.501(3)
C5 C6 1.384(3)
C5 H5A 0.9300
C6 H6A 0.9300
C7 H7A 0.9700
C7 H7B 0.9700
C8 C9 1.536(3)
C8 H8A 0.9800
C9 C19 1.502(3)
C9 C10 1.551(3)
C9 H9A 0.9800
C10 C11 1.514(3)
C10 C12 1.533(3)
C10 C16 1.540(3)
C12 C13 1.518(4)
C12 H12A 0.9700
C12 H12B 0.9700
C13 C14 1.518(4)
C13 H13A 0.9700
C13 H13B 0.9700
C14 C15 1.502(4)
C14 H14A 0.9700
C14 H14B 0.9700
C15 C16 1.518(3)
C15 H15A 0.9700
C15 H15B 0.9700
C16 C17 1.525(3)
C16 H16A 0.9800
C17 C18 1.521(4)
C17 H17A 0.9700
C17 H17B 0.9700
C18 C19 1.505(4)
C18 H18A 0.9700
C18 H18B 0.9700
C19 C20 1.308(4)
C20 H20A 0.9300
C20 H20C 0.9300

loop_
_geom_torsion_atom_site_label_1
_geom_torsion_atom_site_label_2
_geom_torsion_atom_site_label_3
_geom_torsion_atom_site_label_4
_geom_torsion
O5 N1 C1 C6 -177.8(3)
O4 N1 C1 C6 4.6(4)
O5 N1 C1 C2 1.4(4)
O4 N1 C1 C2 -176.2(2)
C6 C1 C2 C3 -0.7(4)
N1 C1 C2 C3 -179.9(2)
C1 C2 C3 C4 0.4(4)
C2 C3 C4 C5 0.2(4)
C2 C3 C4 C7 -178.9(2)
C3 C4 C5 C6 -0.6(4)
C7 C4 C5 C6 178.6(2)
C2 C1 C6 C5 0.4(4)
N1 C1 C6 C5 179.5(2)
C4 C5 C6 C1 0.3(4)
C8 O1 C7 C4 171.90(19)
C3 C4 C7 O1 -13.5(3)
C5 C4 C7 O1 167.4(2)
C7 O1 C8 O2 -65.2(3)
C7 O1 C8 C9 179.06(19)
C11 O2 C8 O1 -98.4(2)
C11 O2 C8 C9 18.1(3)
O1 C8 C9 C19 -141.5(2)
O2 C8 C9 C19 101.1(2)
O1 C8 C9 C10 96.6(2)
O2 C8 C9 C10 -20.8(2)
C19 C9 C10 C11 -106.3(2)
C8 C9 C10 C11 15.9(2)
C19 C9 C10 C12 136.4(2)
C8 C9 C10 C12 -101.4(2)
C19 C9 C10 C16 13.1(3)
C8 C9 C10 C16 135.31(19)
C8 O2 C11 O3 173.4(2)
C8 O2 C11 C10 -7.4(3)
C12 C10 C11 O3 -68.2(3)
C16 C10 C11 O3 53.8(4)
C9 C10 C11 O3 172.9(3)
C12 C10 C11 O2 112.8(2)
C16 C10 C11 O2 -125.2(2)
C9 C10 C11 O2 -6.1(2)
C11 C10 C12 C13 71.9(3)
C16 C10 C12 C13 -50.8(3)
C9 C10 C12 C13 -174.5(2)
C10 C12 C13 C14 54.6(3)
C12 C13 C14 C15 -56.1(3)
C13 C14 C15 C16 56.1(3)
C14 C15 C16 C17 179.0(2)
C14 C15 C16 C10 -53.6(3)
C11 C10 C16 C15 -71.9(3)
C12 C10 C16 C15 49.7(3)
C9 C10 C16 C15 173.73(19)
C11 C10 C16 C17 56.3(3)
C12 C10 C16 C17 177.9(2)
C9 C10 C16 C17 -58.1(2)
C15 C16 C17 C18 175.2(2)
C10 C16 C17 C18 46.8(3)
C16 C17 C18 C19 8.2(3)
C8 C9 C19 C20 107.6(3)
C10 C9 C19 C20 -135.5(3)
C8 C9 C19 C18 -73.6(3)
C10 C9 C19 C18 43.3(3)
C17 C18 C19 C20 123.4(3)
C17 C18 C19 C9 -55.3(3)
